data_7123367
loop_
_publ_author_name
'Yadav, Ravi'
'Simler, Thomas'
'Gamer, Michael T.'
'K\"oppe, Ralf'
'Roesky, Peter W.'

_publ_section_title
;
 Rhenium is different: CO tetramerization induced by a divalent lanthanide
 complex in rhenium carbonyls
;
_journal_name_full 'Chemical Communications'
_journal_paper_doi 10.1039/C9CC02350J
_journal_year 2019
_chemical_formula_moiety 'C59 H78 Mn N4 O6 Sm, 1(C7 H8)'
_chemical_formula_sum 'C66 H86 Mn N4 O6 Sm'
_chemical_formula_weight 1236.67
_space_group_crystal_system triclinic
_space_group_IT_number 2
_space_group_name_Hall '-P 1'
_space_group_name_H-M_alt 'P -1'
_symmetry_space_group_name_Hall '-P 1'
_symmetry_space_group_name_H-M 'P -1'
_atom_sites_solution_hydrogens mixed
_atom_sites_solution_primary dual
_audit_creation_date 2018-10-16
_audit_creation_method
;
Olex2 1.2
(compiled 2018.05.29 svn.r3508 for OlexSys, GUI svn.r5506)
;
_audit_update_record
;
2019-03-22 deposited with the CCDC.    2019-04-18 downloaded from the CCDC.
;
_cell_angle_alpha 89.302(2)
_cell_angle_beta 74.549(2)
_cell_angle_gamma 78.249(2)
_cell_formula_units_Z 2
_cell_length_a 12.3657(3)
_cell_length_b 14.0273(3)
_cell_length_c 19.3568(5)
_cell_measurement_reflns_used 33112
_cell_measurement_temperature 150
_cell_measurement_theta_max 29.74
_cell_measurement_theta_min 1.79
_cell_volume 3165.26(14)
_computing_cell_refinement
;
X-Area Recipe 1.33.0.0 (STOE, 2015)
PLATON (A.L.Spek, 2009)
;
_computing_data_collection
;
X-Area WinXpose 2.0.22.0 (STOE, 2016)
;
_computing_data_reduction
;
X-Area Integrate 1.73.1.0 (STOE, 2018)
PLATON (A.L.Spek, 2009)
;
_computing_molecular_graphics 'Diamond 4, Olex2 (Dolomanov et al., 2009)'
_computing_publication_material
;
STOE & Cie GmbH, X-Area, software package for collecting single-crystal or
multi-domain crystal data on STOE area-detector diffractometers, for image 
processing, for the correction and scaling of reflection intensities and 
for outlier rejection, version 1.84, Darmstadt 2018
MS Word (Microsoft)
Olex2 (Dolomanov et al., 2009)
;
_computing_structure_refinement 'SHELXL-2018/3 (Sheldrick, 2015)'
_computing_structure_solution 'SHELXS-2018/3 (Sheldrick, 2015)'
_diffrn_ambient_temperature 150
_diffrn_detector 'image plate (34 cm diameter)'
_diffrn_detector_area_resol_mean 6.67
_diffrn_detector_type 'STOE Imaging Plate'
_diffrn_measured_fraction_theta_full 0.993
_diffrn_measured_fraction_theta_max 0.979
_diffrn_measurement_details
;
 254 frames, detector distance = 100 mm
;
_diffrn_measurement_device '2-circle diffractometer'
_diffrn_measurement_device_type 'STOE IPDS II'
_diffrn_measurement_method 'rotation method, \w scans'
_diffrn_radiation_collimation '0.5 mm diameter, multiple pinhole'
_diffrn_radiation_monochromator 'plane graphite'
_diffrn_radiation_polarisn_norm 0
_diffrn_radiation_probe x-ray
_diffrn_radiation_type MoK\a
_diffrn_radiation_wavelength 0.71073
_diffrn_reflns_av_R_equivalents 0.0341
_diffrn_reflns_av_unetI/netI 0.0532
_diffrn_reflns_Laue_measured_fraction_full 0.993
_diffrn_reflns_Laue_measured_fraction_max 0.979
_diffrn_reflns_limit_h_max 16
_diffrn_reflns_limit_h_min -16
_diffrn_reflns_limit_k_max 19
_diffrn_reflns_limit_k_min -19
_diffrn_reflns_limit_l_max 26
_diffrn_reflns_limit_l_min -26
_diffrn_reflns_number 31661
_diffrn_reflns_point_group_measured_fraction_full 0.993
_diffrn_reflns_point_group_measured_fraction_max 0.979
_diffrn_reflns_theta_full 26.000
_diffrn_reflns_theta_max 29.264
_diffrn_reflns_theta_min 1.793
_diffrn_source 'sealed X-ray tube, 12 x 0.4 mm long-fine focus'
_diffrn_source_current 40
_diffrn_source_power 2.000
_diffrn_source_voltage 50
_exptl_absorpt_coefficient_mu 1.169
_exptl_absorpt_correction_T_max 0.9148
_exptl_absorpt_correction_T_min 0.7074
_exptl_absorpt_correction_type integration
_exptl_absorpt_process_details
;
STOE X-Red32, absorption correction by Gaussian integration, analogous to
P. Coppens, "The Evaluation of Absorption and Extinction in Single-Crystal
Structure Analysis", published in: F. R. Ahmed (Editor), "Crystallographic
Computing", Munksgaard, Copenhagen (1970), 255 - 270.
;
_exptl_crystal_colour yellow
_exptl_crystal_colour_primary yellow
_exptl_crystal_density_diffrn 1.298
_exptl_crystal_description plate
_exptl_crystal_F_000 1290
_exptl_crystal_size_max 0.4
_exptl_crystal_size_mid 0.271
_exptl_crystal_size_min 0.068
_refine_diff_density_max 0.805
_refine_diff_density_min -1.044
_refine_diff_density_rms 0.079
_refine_ls_extinction_method none
_refine_ls_goodness_of_fit_ref 0.978
_refine_ls_hydrogen_treatment mixed
_refine_ls_matrix_type full
_refine_ls_number_parameters 715
_refine_ls_number_reflns 16880
_refine_ls_number_restraints 24
_refine_ls_restrained_S_all 0.978
_refine_ls_R_factor_all 0.0489
_refine_ls_R_factor_gt 0.0342
_refine_ls_shift/su_max 0.001
_refine_ls_shift/su_mean 0.000
_refine_ls_structure_factor_coef Fsqd
_refine_ls_weighting_details 'w=1/[\s^2^(Fo^2^)+(0.0489P)^2^] where P=(Fo^2^+2Fc^2^)/3'
_refine_ls_weighting_scheme calc
_refine_ls_wR_factor_gt 0.0802
_refine_ls_wR_factor_ref 0.0840
_reflns_Friedel_coverage 0.000
_reflns_number_gt 13537
_reflns_number_total 16880
_reflns_threshold_expression 'I > 2\s(I)'
_cod_data_source_file c9cc02350j2.cif
_cod_data_source_block ry328y
_cod_database_code 7123367
_shelx_shelxl_version_number 2018/3
_shelx_space_group_comment
;
The symmetry employed for this shelxl refinement is uniquely defined
by the following loop, which should always be used as a source of
symmetry information in preference to the above space-group names.
They are only intended as comments.
;
_shelx_estimated_absorpt_t_max 0.925
_shelx_estimated_absorpt_t_min 0.652
_olex2_refinement_description
;
1. Fixed Uiso
 At 1.2 times of:
  All C(H) groups, All C(H,H) groups
 At 1.5 times of:
  All C(H,H,H) groups
2. Uiso/Uaniso restraints and constraints
C45B \\sim C46B \\sim C47B: within 2A with sigma of 0.02 and sigma for terminal
atoms of 0.04
C45A \\sim C46A \\sim C47A: within 2A with sigma of 0.02 and sigma for terminal
atoms of 0.04
Uanis(C47B) = Uanis(C47A)
Uanis(C45B) = Uanis(C45A)
3. Others
 Fixed Sof: C45B(0.4) H45B(0.4) C46B(0.4) H46A(0.4) H46B(0.4) H46C(0.4)
 C47B(0.4) H47A(0.4) H47B(0.4) H47C(0.4) C63A(0.66666) H63A(0.66666)
 C62A(0.66666) H62A(0.66666) C61A(0.66666) C66A(0.66666) H66A(0.66666)
 C65A(0.66666) H65A(0.66666) C64A(0.66666) H64A(0.66666) C45A(0.6) H45A(0.6)
 C46A(0.6) H46D(0.6) H46E(0.6) H46F(0.6) C47A(0.6) H47D(0.6) H47E(0.6)
 H47F(0.6) C60A(0.66666) H60A(0.66666) H60B(0.66666) H60C(0.66666) C60B(0.3333)
 H60D(0.3333) H60E(0.3333) H60F(0.3333) C63B(0.3333) H63B(0.3333) C62B(0.3333)
 H62B(0.3333) C61B(0.3333) C66B(0.3333) H66B(0.3333) C65B(0.3333) H65B(0.3333)
 C64B(0.3333) H64B(0.3333)
4.a Ternary CH refined with riding coordinates:
 C8(H8), C11(H11), C20(H20), C23(H23), C33(H33), C36(H36), C45B(H45B),
 C48(H48), C45A(H45A)
4.b Secondary CH2 refined with riding coordinates:
 C56(H56A,H56B), C57(H57A,H57B), C58(H58A,H58B), C59(H59A,H59B)
4.c Aromatic/amide H refined with riding coordinates:
 C4(H4), C5(H5), C6(H6), C16(H16), C17(H17), C18(H18), C29(H29), C30(H30),
 C31(H31), C41(H41), C42(H42), C43(H43), C63A(H63A), C62A(H62A), C66A(H66A),
 C65A(H65A), C64A(H64A), C63B(H63B), C62B(H62B), C66B(H66B), C65B(H65B),
 C64B(H64B)
4.d Fitted hexagon refined as free rotating group:
 C63A(C62A,C61A,C66A,C65A,C64A), C63B(C62B,C61B,C66B,C65B,C64B)
4.e Idealised Me refined as rotating group:
 C9(H9A,H9B,H9C), C10(H10A,H10B,H10C), C12(H12A,H12B,H12C), C13(H13A,H13B,
 H13C), C21(H21A,H21B,H21C), C22(H22A,H22B,H22C), C24(H24A,H24B,H24C), C25(H25A,
 H25B,H25C), C34(H34A,H34B,H34C), C35(H35A,H35B,H35C), C37(H37A,H37B,H37C),
 C38(H38A,H38B,H38C), C46B(H46A,H46B,H46C), C47B(H47A,H47B,H47C), C49(H49A,H49B,
 H49C), C50(H50A,H50B,H50C), C46A(H46D,H46E,H46F), C47A(H47D,H47E,H47F),
 C60A(H60A,H60B,H60C), C60B(H60D,H60E,H60F)
;
_olex2_submission_special_instructions 'No special instructions were received'

loop_
_space_group_symop_operation_xyz
'x, y, z'
'-x, -y, -z'

loop_
_atom_site_label
_atom_site_type_symbol
_atom_site_fract_x
_atom_site_fract_y
_atom_site_fract_z
_atom_site_U_iso_or_equiv
_atom_site_adp_type
_atom_site_occupancy
_atom_site_site_symmetry_order
_atom_site_calc_flag
_atom_site_refinement_flags_posn
_atom_site_refinement_flags_adp
_atom_site_refinement_flags_occupancy
_atom_site_disorder_assembly
_atom_site_disorder_group
Sm Sm 0.43709(2) 0.22990(2) 0.26879(2) 0.02226(4) Uani 1 1 d . . . . .
Mn Mn 0.44255(4) 0.60193(3) 0.25391(2) 0.04029(10) Uani 1 1 d . . . . .
O1 O 0.45882(17) 0.39074(13) 0.26839(11) 0.0422(5) Uani 1 1 d . . . . .
O2 O 0.6314(3) 0.54936(19) 0.12015(14) 0.0692(7) Uani 1 1 d . . . . .
O3 O 0.2358(3) 0.6485(2) 0.37822(16) 0.0786(8) Uani 1 1 d . . . . .
O4 O 0.3167(3) 0.73405(19) 0.16669(16) 0.0800(9) Uani 1 1 d . . . . .
O5 O 0.5811(2) 0.69193(16) 0.32817(13) 0.0601(6) Uani 1 1 d . . . . .
O6 O 0.23632(15) 0.31226(12) 0.29526(9) 0.0328(4) Uani 1 1 d . . . . .
N1 N 0.56041(16) 0.17495(14) 0.34950(10) 0.0258(4) Uani 1 1 d . . . . .
N2 N 0.37163(17) 0.16947(14) 0.38240(10) 0.0280(4) Uani 1 1 d . . . . .
N3 N 0.38643(16) 0.19056(14) 0.16179(10) 0.0244(4) Uani 1 1 d . . . . .
N4 N 0.56047(16) 0.11866(14) 0.17369(10) 0.0262(4) Uani 1 1 d . . . . .
C1 C 0.4698(2) 0.16111(16) 0.39998(12) 0.0265(5) Uani 1 1 d . . . . .
H1 H 0.4693(19) 0.1503(16) 0.4480(12) 0.014(5) Uiso 1 1 d . . . . .
C2 C 0.6693(2) 0.16330(17) 0.36493(12) 0.0283(5) Uani 1 1 d . . . . .
C3 C 0.7016(2) 0.24271(18) 0.39168(14) 0.0327(5) Uani 1 1 d . . . . .
C4 C 0.8116(2) 0.2293(2) 0.40098(15) 0.0402(6) Uani 1 1 d . . . . .
H4 H 0.834611 0.282332 0.419035 0.048 Uiso 1 1 calc R . . . .
C5 C 0.8877(2) 0.1409(2) 0.38462(16) 0.0451(7) Uani 1 1 d . . . . .
H5 H 0.962665 0.133661 0.390691 0.054 Uiso 1 1 calc R . . . .
C6 C 0.8547(2) 0.0636(2) 0.35952(15) 0.0426(6) Uani 1 1 d . . . . .
H6 H 0.907334 0.002671 0.348600 0.051 Uiso 1 1 calc R . . . .
C7 C 0.7453(2) 0.07242(18) 0.34967(13) 0.0331(5) Uani 1 1 d . . . . .
C8 C 0.7089(3) -0.01566(19) 0.32528(15) 0.0435(7) Uani 1 1 d . . . . .
H8 H 0.653363 0.007930 0.296416 0.052 Uiso 1 1 calc R . . . .
C9 C 0.6467(4) -0.0662(2) 0.39055(18) 0.0607(10) Uani 1 1 d . . . . .
H9A H 0.699270 -0.089583 0.420006 0.091 Uiso 1 1 calc GR . . . .
H9B H 0.621520 -0.121569 0.373984 0.091 Uiso 1 1 calc GR . . . .
H9C H 0.579929 -0.019750 0.419174 0.091 Uiso 1 1 calc GR . . . .
C10 C 0.8084(4) -0.0899(3) 0.2785(2) 0.0720(12) Uani 1 1 d . . . . .
H10A H 0.851803 -0.056884 0.238985 0.108 Uiso 1 1 calc GR . . . .
H10B H 0.778392 -0.139881 0.258882 0.108 Uiso 1 1 calc GR . . . .
H10C H 0.858849 -0.120532 0.307432 0.108 Uiso 1 1 calc GR . . . .
C11 C 0.6222(2) 0.34133(18) 0.41185(15) 0.0374(6) Uani 1 1 d . . . . .
H11 H 0.545459 0.336795 0.405928 0.045 Uiso 1 1 calc R . . . .
C12 C 0.6659(3) 0.4203(2) 0.36367(17) 0.0506(8) Uani 1 1 d . . . . .
H12A H 0.676995 0.400986 0.313359 0.076 Uiso 1 1 calc GR . . . .
H12B H 0.739006 0.428524 0.370843 0.076 Uiso 1 1 calc GR . . . .
H12C H 0.609612 0.481952 0.375920 0.076 Uiso 1 1 calc GR . . . .
C13 C 0.6073(3) 0.3686(2) 0.49138(17) 0.0544(8) Uani 1 1 d . . . . .
H13A H 0.578845 0.317522 0.521513 0.082 Uiso 1 1 calc GR . . . .
H13B H 0.552307 0.430696 0.505025 0.082 Uiso 1 1 calc GR . . . .
H13C H 0.681450 0.374808 0.498073 0.082 Uiso 1 1 calc GR . . . .
C14 C 0.2683(2) 0.16199(18) 0.43588(12) 0.0295(5) Uani 1 1 d . . . . .
C15 C 0.2313(2) 0.07335(19) 0.43902(13) 0.0323(5) Uani 1 1 d . . . . .
C16 C 0.1260(2) 0.0694(2) 0.48792(15) 0.0431(7) Uani 1 1 d . . . . .
H16 H 0.099445 0.010031 0.491832 0.052 Uiso 1 1 calc R . . . .
C17 C 0.0603(3) 0.1493(2) 0.53031(16) 0.0489(7) Uani 1 1 d . . . . .
H17 H -0.011335 0.145166 0.562546 0.059 Uiso 1 1 calc R . . . .
C18 C 0.0980(3) 0.2349(2) 0.52607(15) 0.0447(7) Uani 1 1 d . . . . .
H18 H 0.052139 0.289508 0.555940 0.054 Uiso 1 1 calc R . . . .
C19 C 0.2024(2) 0.24386(19) 0.47888(13) 0.0349(6) Uani 1 1 d . . . . .
C20 C 0.2432(3) 0.3387(2) 0.47747(15) 0.0427(6) Uani 1 1 d . . . . .
H20 H 0.298925 0.340561 0.429602 0.051 Uiso 1 1 calc R . . . .
C21 C 0.1473(3) 0.4293(2) 0.4859(2) 0.0617(9) Uani 1 1 d . . . . .
H21A H 0.103643 0.424393 0.451083 0.093 Uiso 1 1 calc GR . . . .
H21B H 0.180588 0.487456 0.477456 0.093 Uiso 1 1 calc GR . . . .
H21C H 0.096081 0.434012 0.534617 0.093 Uiso 1 1 calc GR . . . .
C22 C 0.3078(3) 0.3422(3) 0.53463(19) 0.0608(9) Uani 1 1 d . . . . .
H22A H 0.255928 0.338965 0.582305 0.091 Uiso 1 1 calc GR . . . .
H22B H 0.335552 0.403164 0.531871 0.091 Uiso 1 1 calc GR . . . .
H22C H 0.373037 0.286782 0.526233 0.091 Uiso 1 1 calc GR . . . .
C23 C 0.2995(3) -0.01551(19) 0.39249(14) 0.0383(6) Uani 1 1 d . . . . .
H23 H 0.372527 0.000654 0.362898 0.046 Uiso 1 1 calc R . . . .
C24 C 0.3301(4) -0.1020(3) 0.4363(2) 0.0790(13) Uani 1 1 d . . . . .
H24A H 0.374968 -0.085219 0.467407 0.118 Uiso 1 1 calc GR . . . .
H24B H 0.375348 -0.157657 0.404068 0.118 Uiso 1 1 calc GR . . . .
H24C H 0.259616 -0.119161 0.465918 0.118 Uiso 1 1 calc GR . . . .
C25 C 0.2350(4) -0.0433(3) 0.3417(2) 0.0759(12) Uani 1 1 d . . . . .
H25A H 0.164744 -0.062593 0.369549 0.114 Uiso 1 1 calc GR . . . .
H25B H 0.283539 -0.097866 0.309530 0.114 Uiso 1 1 calc GR . . . .
H25C H 0.215023 0.012661 0.313412 0.114 Uiso 1 1 calc GR . . . .
C26 C 0.48935(19) 0.13790(16) 0.13270(12) 0.0244(4) Uani 1 1 d . . . . .
H26 H 0.510(2) 0.1184(16) 0.0841(13) 0.016(6) Uiso 1 1 d . . . . .
C27 C 0.30563(19) 0.21623(17) 0.12050(11) 0.0245(4) Uani 1 1 d . . . . .
C28 C 0.2918(2) 0.31007(18) 0.09190(12) 0.0292(5) Uani 1 1 d . . . . .
C29 C 0.2044(2) 0.33734(19) 0.05844(14) 0.0366(6) Uani 1 1 d . . . . .
H29 H 0.192456 0.400444 0.039835 0.044 Uiso 1 1 calc R . . . .
C30 C 0.1346(2) 0.2747(2) 0.05165(15) 0.0397(6) Uani 1 1 d . . . . .
H30 H 0.074743 0.295282 0.029147 0.048 Uiso 1 1 calc R . . . .
C31 C 0.1515(2) 0.1827(2) 0.07740(13) 0.0342(5) Uani 1 1 d . . . . .
H31 H 0.104479 0.139572 0.071182 0.041 Uiso 1 1 calc R . . . .
C32 C 0.2366(2) 0.15157(18) 0.11252(12) 0.0281(5) Uani 1 1 d . . . . .
C33 C 0.2558(2) 0.04763(19) 0.13693(14) 0.0350(6) Uani 1 1 d . . . . .
H33 H 0.306885 0.042748 0.169636 0.042 Uiso 1 1 calc R . . . .
C34 C 0.1443(3) 0.0178(3) 0.17841(17) 0.0524(8) Uani 1 1 d . . . . .
H34A H 0.102232 0.066626 0.217132 0.079 Uiso 1 1 calc GR . . . .
H34B H 0.162625 -0.045749 0.198841 0.079 Uiso 1 1 calc GR . . . .
H34C H 0.096841 0.013641 0.145736 0.079 Uiso 1 1 calc GR . . . .
C35 C 0.3174(3) -0.0236(2) 0.07225(16) 0.0493(7) Uani 1 1 d . . . . .
H35A H 0.268722 -0.020500 0.039428 0.074 Uiso 1 1 calc GR . . . .
H35B H 0.332894 -0.089950 0.088855 0.074 Uiso 1 1 calc GR . . . .
H35C H 0.389951 -0.005632 0.047171 0.074 Uiso 1 1 calc GR . . . .
C36 C 0.3741(2) 0.37602(19) 0.09369(14) 0.0360(6) Uani 1 1 d . . . . .
H36 H 0.396486 0.365987 0.139647 0.043 Uiso 1 1 calc R . . . .
C37 C 0.3221(3) 0.4850(2) 0.09146(18) 0.0503(8) Uani 1 1 d . . . . .
H37A H 0.310495 0.498900 0.043912 0.075 Uiso 1 1 calc GR . . . .
H37B H 0.374440 0.523809 0.101099 0.075 Uiso 1 1 calc GR . . . .
H37C H 0.248287 0.501690 0.127933 0.075 Uiso 1 1 calc GR . . . .
C38 C 0.4831(3) 0.3478(2) 0.03216(17) 0.0489(7) Uani 1 1 d . . . . .
H38A H 0.518302 0.279124 0.035016 0.073 Uiso 1 1 calc GR . . . .
H38B H 0.537085 0.388629 0.035696 0.073 Uiso 1 1 calc GR . . . .
H38C H 0.463831 0.357389 -0.013720 0.073 Uiso 1 1 calc GR . . . .
C39 C 0.6724(2) 0.06178(17) 0.14226(13) 0.0292(5) Uani 1 1 d . . . . .
C40 C 0.6870(2) -0.03843(17) 0.12613(12) 0.0285(5) Uani 1 1 d . . . . .
C41 C 0.7981(2) -0.0913(2) 0.09742(14) 0.0374(6) Uani 1 1 d . . . . .
H41 H 0.810044 -0.159204 0.086785 0.045 Uiso 1 1 calc R . . . .
C42 C 0.8910(2) -0.0476(2) 0.08409(17) 0.0464(7) Uani 1 1 d . . . . .
H42 H 0.966074 -0.084859 0.063868 0.056 Uiso 1 1 calc R . . . .
C43 C 0.8749(3) 0.0499(2) 0.1001(2) 0.0607(10) Uani 1 1 d . . . . .
H43 H 0.939612 0.079608 0.090576 0.073 Uiso 1 1 calc R . . . .
C44 C 0.7667(2) 0.1064(2) 0.1297(2) 0.0518(8) Uani 1 1 d . . . . .
C45B C 0.7455(8) 0.2117(7) 0.1715(5) 0.0450(12) Uani 0.4 1 d . U P A 2
H45B H 0.676992 0.218032 0.213952 0.054 Uiso 0.4 1 calc R . P A 2
C46B C 0.7162(12) 0.2803(9) 0.1162(6) 0.085(4) Uani 0.4 1 d . U P A 2
H46A H 0.782190 0.272955 0.073805 0.128 Uiso 0.4 1 calc GR . P A 2
H46B H 0.696877 0.347507 0.136016 0.128 Uiso 0.4 1 calc GR . P A 2
H46C H 0.650422 0.265439 0.102538 0.128 Uiso 0.4 1 calc GR . P A 2
C47B C 0.838(4) 0.226(2) 0.194(2) 0.064(4) Uani 0.4 1 d . U P A 2
H47A H 0.861220 0.170897 0.222242 0.097 Uiso 0.4 1 calc GR . P A 2
H47B H 0.815717 0.286350 0.223847 0.097 Uiso 0.4 1 calc GR . P A 2
H47C H 0.901276 0.230454 0.152274 0.097 Uiso 0.4 1 calc GR . P A 2
C48 C 0.5848(2) -0.08764(19) 0.14021(14) 0.0346(6) Uani 1 1 d . . . . .
H48 H 0.521685 -0.041203 0.126621 0.042 Uiso 1 1 calc R . . . .
C49 C 0.6076(3) -0.1810(2) 0.09526(17) 0.0518(8) Uani 1 1 d . . . . .
H49A H 0.641305 -0.169368 0.044827 0.078 Uiso 1 1 calc GR . . . .
H49B H 0.535359 -0.202326 0.100045 0.078 Uiso 1 1 calc GR . . . .
H49C H 0.660975 -0.231711 0.111853 0.078 Uiso 1 1 calc GR . . . .
C50 C 0.5409(4) -0.1056(3) 0.21905(17) 0.0759(13) Uani 1 1 d . . . . .
H50A H 0.600110 -0.151627 0.234393 0.114 Uiso 1 1 calc GR . . . .
H50B H 0.471867 -0.132757 0.226693 0.114 Uiso 1 1 calc GR . . . .
H50C H 0.522355 -0.043862 0.247094 0.114 Uiso 1 1 calc GR . . . .
C51 C 0.4495(2) 0.4776(2) 0.26365(15) 0.0391(6) Uani 1 1 d . . . . .
C52 C 0.5599(3) 0.5712(2) 0.17239(19) 0.0491(8) Uani 1 1 d . . . . .
C53 C 0.3168(4) 0.6307(2) 0.3308(2) 0.0555(8) Uani 1 1 d . . . . .
C54 C 0.3650(3) 0.6837(2) 0.20094(19) 0.0553(8) Uani 1 1 d . . . . .
C55 C 0.5267(3) 0.6590(2) 0.29869(16) 0.0467(7) Uani 1 1 d . . . . .
C56 C 0.1875(3) 0.4141(2) 0.28781(18) 0.0465(7) Uani 1 1 d . . . . .
H56A H 0.225588 0.436503 0.240573 0.056 Uiso 1 1 calc R . . . .
H56B H 0.196666 0.455630 0.325996 0.056 Uiso 1 1 calc R . . . .
C57 C 0.0615(3) 0.4186(3) 0.2945(2) 0.0641(9) Uani 1 1 d . . . . .
H57A H 0.014938 0.433375 0.344740 0.077 Uiso 1 1 calc R . . . .
H57B H 0.032270 0.468512 0.263612 0.077 Uiso 1 1 calc R . . . .
C58 C 0.0597(2) 0.3180(2) 0.26952(17) 0.0488(7) Uani 1 1 d . . . . .
H58A H -0.016705 0.302015 0.289076 0.059 Uiso 1 1 calc R . . . .
H58B H 0.081153 0.311037 0.216504 0.059 Uiso 1 1 calc R . . . .
C59 C 0.1485(2) 0.2554(2) 0.29979(15) 0.0409(6) Uani 1 1 d . . . . .
H59A H 0.114582 0.241198 0.350240 0.049 Uiso 1 1 calc R . . . .
H59B H 0.181245 0.193026 0.271421 0.049 Uiso 1 1 calc R . . . .
C63A C -0.1489(5) 0.5891(5) 0.1891(4) 0.101(3) Uiso 0.6667 1 d . . P B 1
H63A H -0.217107 0.564857 0.206085 0.121 Uiso 0.6667 1 calc R . P B 1
C62A C -0.1088(6) 0.6372(5) 0.2364(2) 0.125(5) Uiso 0.6667 1 d G . P B 1
H62A H -0.149635 0.645818 0.285716 0.149 Uiso 0.6667 1 calc R . P B 1
C61A C -0.0089(5) 0.6727(4) 0.2115(3) 0.087(2) Uiso 0.6667 1 d G . P B 1
C66A C 0.0509(4) 0.6601(4) 0.1393(3) 0.099(2) Uiso 0.6667 1 d G . P B 1
H66A H 0.119118 0.684318 0.122339 0.119 Uiso 0.6667 1 calc R . P B 1
C65A C 0.0108(5) 0.6120(5) 0.0920(2) 0.093(2) Uiso 0.6667 1 d G . P B 1
H65A H 0.051648 0.603357 0.042707 0.111 Uiso 0.6667 1 calc R . P B 1
C64A C -0.0891(5) 0.5765(4) 0.1169(3) 0.108(3) Uiso 0.6667 1 d G . P B 1
H64A H -0.116464 0.543627 0.084579 0.129 Uiso 0.6667 1 calc R . P B 1
C45A C 0.7558(5) 0.2160(4) 0.1313(3) 0.0450(12) Uani 0.6 1 d . U P A 1
H45A H 0.673101 0.245634 0.153457 0.054 Uiso 0.6 1 calc R . P A 1
C46A C 0.7918(6) 0.2638(4) 0.0593(4) 0.0620(16) Uani 0.6 1 d . U P A 1
H46D H 0.872763 0.236554 0.035823 0.093 Uiso 0.6 1 calc GR . P A 1
H46E H 0.781008 0.334284 0.067672 0.093 Uiso 0.6 1 calc GR . P A 1
H46F H 0.744646 0.251033 0.028409 0.093 Uiso 0.6 1 calc GR . P A 1
C47A C 0.826(3) 0.2445(15) 0.1837(14) 0.064(4) Uani 0.6 1 d . U P A 1
H47D H 0.801583 0.215933 0.230268 0.097 Uiso 0.6 1 calc GR . P A 1
H47E H 0.811148 0.315605 0.190246 0.097 Uiso 0.6 1 calc GR . P A 1
H47F H 0.908190 0.219473 0.162599 0.097 Uiso 0.6 1 calc GR . P A 1
C60A C 0.0466(10) 0.7098(8) 0.2579(6) 0.154(4) Uiso 0.6667 1 d . . P B 1
H60A H -0.006440 0.723688 0.305984 0.230 Uiso 0.6667 1 calc GR . P B 1
H60B H 0.069760 0.769899 0.239136 0.230 Uiso 0.6667 1 calc GR . P B 1
H60C H 0.114549 0.661343 0.260564 0.230 Uiso 0.6667 1 calc GR . P B 1
C60B C 0.1032(17) 0.6995(14) 0.0805(10) 0.139(7) Uiso 0.3333 1 d . . P C 2
H60D H 0.068888 0.749028 0.052081 0.208 Uiso 0.3333 1 calc GR . P C 2
H60E H 0.173401 0.659397 0.049709 0.208 Uiso 0.3333 1 calc GR . P C 2
H60F H 0.121696 0.731591 0.119334 0.208 Uiso 0.3333 1 calc GR . P C 2
C63B C -0.1054(9) 0.6429(8) 0.2276(4) 0.057(4) Uiso 0.3333 1 d . . P C 2
H63B H -0.134537 0.668833 0.275603 0.069 Uiso 0.3333 1 calc R . P C 2
C62B C -0.0178(9) 0.6780(7) 0.1803(6) 0.107(5) Uiso 0.3333 1 d G . P C 2
H62B H 0.012864 0.727973 0.195937 0.128 Uiso 0.3333 1 calc R . P C 2
C61B C 0.0248(8) 0.6400(7) 0.1100(5) 0.075(3) Uiso 0.3333 1 d G . P C 2
C66B C -0.0201(9) 0.5669(7) 0.0871(4) 0.068(3) Uiso 0.3333 1 d G . P C 2
H66B H 0.009031 0.540896 0.039097 0.082 Uiso 0.3333 1 calc R . P C 2
C65B C -0.1077(9) 0.5317(8) 0.1344(6) 0.117(6) Uiso 0.3333 1 d G . P C 2
H65B H -0.138370 0.481756 0.118762 0.140 Uiso 0.3333 1 calc R . P C 2
C64B C -0.1503(9) 0.5697(9) 0.2047(5) 0.138(10) Uiso 0.3333 1 d G . P C 2
H64B H -0.210155 0.545723 0.237016 0.166 Uiso 0.3333 1 calc R . P C 2

loop_
_atom_site_aniso_label
_atom_site_aniso_U_11
_atom_site_aniso_U_22
_atom_site_aniso_U_33
_atom_site_aniso_U_23
_atom_site_aniso_U_13
_atom_site_aniso_U_12
Sm 0.02552(6) 0.02243(6) 0.02255(6) 0.00572(4) -0.01068(4) -0.00812(4)
Mn 0.0568(3) 0.02686(19) 0.0508(2) 0.01104(17) -0.0318(2) -0.01697(19)
O1 0.0520(12) 0.0288(9) 0.0563(12) 0.0120(8) -0.0260(10) -0.0173(9)
O2 0.084(2) 0.0716(17) 0.0563(15) 0.0092(13) -0.0211(14) -0.0222(15)
O3 0.078(2) 0.088(2) 0.0703(18) 0.0033(15) -0.0175(16) -0.0203(17)
O4 0.091(2) 0.0635(16) 0.106(2) 0.0394(16) -0.0630(18) -0.0175(15)
O5 0.0788(17) 0.0536(13) 0.0697(15) 0.0051(11) -0.0457(13) -0.0290(13)
O6 0.0283(9) 0.0327(9) 0.0400(10) 0.0027(7) -0.0120(8) -0.0084(7)
N1 0.0254(10) 0.0261(9) 0.0267(10) 0.0047(8) -0.0101(8) -0.0031(8)
N2 0.0305(11) 0.0323(10) 0.0247(9) 0.0079(8) -0.0098(8) -0.0116(9)
N3 0.0233(10) 0.0286(9) 0.0242(9) 0.0027(7) -0.0113(8) -0.0053(8)
N4 0.0238(10) 0.0301(10) 0.0287(10) 0.0041(8) -0.0124(8) -0.0078(8)
C1 0.0348(13) 0.0249(11) 0.0232(11) 0.0054(9) -0.0132(10) -0.0073(10)
C2 0.0294(12) 0.0333(12) 0.0247(11) 0.0066(9) -0.0123(9) -0.0059(10)
C3 0.0343(13) 0.0322(12) 0.0354(13) 0.0077(10) -0.0141(11) -0.0095(11)
C4 0.0383(15) 0.0451(15) 0.0443(15) 0.0104(12) -0.0187(12) -0.0155(13)
C5 0.0316(14) 0.0601(18) 0.0491(17) 0.0187(14) -0.0199(13) -0.0111(13)
C6 0.0370(15) 0.0458(16) 0.0416(15) 0.0104(12) -0.0148(12) 0.0042(12)
C7 0.0387(14) 0.0335(13) 0.0268(12) 0.0059(10) -0.0136(11) -0.0005(11)
C8 0.0626(19) 0.0317(13) 0.0389(15) -0.0020(11) -0.0284(14) 0.0043(13)
C9 0.103(3) 0.0364(15) 0.060(2) 0.0095(14) -0.046(2) -0.0210(18)
C10 0.096(3) 0.055(2) 0.062(2) -0.0209(17) -0.047(2) 0.0259(19)
C11 0.0401(15) 0.0306(12) 0.0476(15) 0.0035(11) -0.0214(12) -0.0088(11)
C12 0.066(2) 0.0361(15) 0.0542(18) 0.0105(13) -0.0246(16) -0.0105(15)
C13 0.067(2) 0.0459(17) 0.0492(18) -0.0002(14) -0.0185(16) -0.0045(16)
C14 0.0322(13) 0.0369(13) 0.0243(11) 0.0096(9) -0.0137(10) -0.0106(11)
C15 0.0329(13) 0.0417(14) 0.0277(12) 0.0119(10) -0.0136(10) -0.0134(11)
C16 0.0373(15) 0.0547(17) 0.0442(16) 0.0149(13) -0.0144(13) -0.0216(14)
C17 0.0322(15) 0.069(2) 0.0447(16) 0.0160(15) -0.0060(13) -0.0167(15)
C18 0.0371(15) 0.0547(17) 0.0377(15) 0.0016(13) -0.0060(12) -0.0043(13)
C19 0.0368(14) 0.0410(14) 0.0295(12) 0.0075(11) -0.0121(11) -0.0101(12)
C20 0.0492(17) 0.0381(14) 0.0393(15) -0.0012(12) -0.0099(13) -0.0083(13)
C21 0.070(2) 0.0445(17) 0.063(2) 0.0022(16) -0.0115(18) -0.0014(17)
C22 0.074(2) 0.0531(19) 0.065(2) -0.0053(16) -0.0298(19) -0.0190(18)
C23 0.0480(16) 0.0357(13) 0.0362(14) 0.0097(11) -0.0131(12) -0.0182(13)
C24 0.125(4) 0.0449(19) 0.055(2) 0.0087(16) -0.025(2) 0.010(2)
C25 0.085(3) 0.092(3) 0.059(2) -0.019(2) -0.031(2) -0.020(2)
C26 0.0252(11) 0.0255(11) 0.0266(11) 0.0051(9) -0.0100(9) -0.0110(9)
C27 0.0210(11) 0.0320(11) 0.0220(10) 0.0002(9) -0.0090(9) -0.0043(9)
C28 0.0297(12) 0.0341(12) 0.0268(11) 0.0032(9) -0.0131(10) -0.0058(10)
C29 0.0378(14) 0.0372(13) 0.0387(14) 0.0076(11) -0.0203(12) -0.0037(11)
C30 0.0282(13) 0.0515(16) 0.0449(15) 0.0060(12) -0.0212(12) -0.0061(12)
C31 0.0267(12) 0.0487(15) 0.0327(13) 0.0047(11) -0.0126(10) -0.0148(11)
C32 0.0248(12) 0.0367(13) 0.0246(11) 0.0041(9) -0.0071(9) -0.0103(10)
C33 0.0395(14) 0.0405(14) 0.0357(13) 0.0102(11) -0.0192(11) -0.0206(12)
C34 0.0501(18) 0.067(2) 0.0580(19) 0.0254(16) -0.0278(15) -0.0364(17)
C35 0.067(2) 0.0377(15) 0.0499(17) 0.0023(13) -0.0262(16) -0.0132(15)
C36 0.0465(16) 0.0341(13) 0.0378(14) 0.0085(11) -0.0242(12) -0.0153(12)
C37 0.071(2) 0.0350(14) 0.0587(19) 0.0137(13) -0.0373(17) -0.0168(15)
C38 0.0483(18) 0.0521(17) 0.0561(18) 0.0196(14) -0.0199(14) -0.0263(15)
C39 0.0241(12) 0.0317(12) 0.0346(13) 0.0040(10) -0.0137(10) -0.0045(10)
C40 0.0312(13) 0.0322(12) 0.0250(11) 0.0013(9) -0.0128(10) -0.0064(10)
C41 0.0385(15) 0.0367(13) 0.0376(14) -0.0059(11) -0.0155(12) -0.0016(12)
C42 0.0242(14) 0.0542(18) 0.0571(18) -0.0103(14) -0.0129(13) 0.0034(12)
C43 0.0244(15) 0.0516(19) 0.108(3) -0.0016(19) -0.0191(16) -0.0092(14)
C44 0.0252(14) 0.0365(15) 0.095(3) -0.0001(15) -0.0174(15) -0.0084(12)
C45B 0.029(2) 0.0376(18) 0.065(4) 0.004(3) -0.004(3) -0.0116(16)
C46B 0.118(10) 0.085(8) 0.094(8) 0.038(7) -0.077(8) -0.050(8)
C47B 0.083(7) 0.042(8) 0.061(8) -0.002(5) 0.009(5) -0.032(7)
C48 0.0342(14) 0.0338(13) 0.0365(13) -0.0030(11) -0.0074(11) -0.0110(11)
C49 0.0559(19) 0.0418(16) 0.0566(19) -0.0112(14) -0.0045(15) -0.0210(15)
C50 0.097(3) 0.101(3) 0.0417(18) 0.0013(18) 0.0004(18) -0.072(3)
C51 0.0472(16) 0.0362(13) 0.0452(15) 0.0112(11) -0.0253(13) -0.0178(13)
C52 0.067(2) 0.0405(15) 0.0557(19) 0.0148(14) -0.0355(17) -0.0218(16)
C53 0.073(2) 0.0435(17) 0.063(2) 0.0095(15) -0.0350(19) -0.0189(17)
C54 0.068(2) 0.0400(16) 0.074(2) 0.0198(15) -0.0385(18) -0.0222(16)
C55 0.064(2) 0.0336(14) 0.0513(17) 0.0089(12) -0.0277(16) -0.0147(14)
C56 0.0417(16) 0.0350(14) 0.0627(19) 0.0069(13) -0.0181(14) -0.0026(12)
C57 0.0390(18) 0.066(2) 0.083(3) 0.0016(19) -0.0214(17) 0.0070(16)
C58 0.0310(15) 0.070(2) 0.0464(17) 0.0017(15) -0.0130(13) -0.0097(14)
C59 0.0328(14) 0.0523(16) 0.0438(15) 0.0059(13) -0.0135(12) -0.0189(13)
C45A 0.029(2) 0.0376(18) 0.065(4) 0.004(3) -0.004(3) -0.0116(16)
C46A 0.068(4) 0.050(3) 0.087(5) 0.023(3) -0.041(4) -0.029(3)
C47A 0.083(7) 0.042(8) 0.061(8) -0.002(5) 0.009(5) -0.032(7)

loop_
_atom_type_symbol
_atom_type_description
_atom_type_scat_dispersion_real
_atom_type_scat_dispersion_imag
_atom_type_scat_source
C C 0.0033 0.0016 'International Tables Vol C Tables 4.2.6.8 and 6.1.1.4'
H H 0.0000 0.0000 'International Tables Vol C Tables 4.2.6.8 and 6.1.1.4'
Mn Mn 0.3368 0.7283 'International Tables Vol C Tables 4.2.6.8 and 6.1.1.4'
N N 0.0061 0.0033 'International Tables Vol C Tables 4.2.6.8 and 6.1.1.4'
O O 0.0106 0.0060 'International Tables Vol C Tables 4.2.6.8 and 6.1.1.4'
Sm Sm -0.1638 3.4418 'International Tables Vol C Tables 4.2.6.8 and 6.1.1.4'

loop_
_geom_angle_atom_site_label_1
_geom_angle_atom_site_label_2
_geom_angle_atom_site_label_3
_geom_angle
O1 Sm O6 80.71(6)
O1 Sm N1 95.29(6)
O1 Sm N2 115.48(7)
O1 Sm N3 109.96(6)
O1 Sm N4 118.55(7)
O1 Sm C1 105.14(7)
O1 Sm C26 114.99(6)
O6 Sm N1 130.78(6)
O6 Sm C1 105.53(7)
O6 Sm C26 105.77(6)
N1 Sm C1 28.12(6)
N1 Sm C26 119.72(7)
N2 Sm O6 81.38(6)
N2 Sm N1 56.06(6)
N2 Sm N3 125.54(6)
N2 Sm N4 118.68(7)
N2 Sm C1 28.11(7)
N2 Sm C26 129.52(6)
N3 Sm O6 77.84(6)
N3 Sm N1 145.53(6)
N3 Sm C1 144.79(6)
N3 Sm C26 27.93(6)
N4 Sm O6 133.16(6)
N4 Sm N1 91.89(6)
N4 Sm N3 55.78(6)
N4 Sm C1 108.83(7)
N4 Sm C26 28.07(6)
C26 Sm C1 132.09(7)
C51 Mn C52 87.72(13)
C51 Mn C53 91.30(14)
C51 Mn C54 128.16(13)
C51 Mn C55 117.13(13)
C52 Mn C54 87.52(16)
C53 Mn C52 174.95(14)
C53 Mn C54 89.19(16)
C55 Mn C52 93.11(14)
C55 Mn C53 91.74(15)
C55 Mn C54 114.67(13)
C51 O1 Sm 166.37(19)
C56 O6 Sm 129.01(15)
C56 O6 C59 108.8(2)
C59 O6 Sm 119.69(16)
C1 N1 Sm 90.02(14)
C1 N1 C2 119.83(19)
C2 N1 Sm 149.67(14)
C1 N2 Sm 95.64(14)
C1 N2 C14 120.37(19)
C14 N2 Sm 141.99(15)
C26 N3 Sm 92.57(14)
C26 N3 C27 120.76(19)
C27 N3 Sm 145.06(15)
C26 N4 Sm 93.24(15)
C26 N4 C39 117.7(2)
C39 N4 Sm 147.67(15)
Sm C1 H1 167.7(14)
N1 C1 Sm 61.86(12)
N1 C1 N2 117.6(2)
N1 C1 H1 124.2(14)
N2 C1 Sm 56.25(11)
N2 C1 H1 118.1(14)
C3 C2 N1 120.5(2)
C7 C2 N1 118.8(2)
C7 C2 C3 120.6(2)
C2 C3 C11 123.1(2)
C4 C3 C2 118.3(2)
C4 C3 C11 118.6(2)
C3 C4 H4 119.2
C5 C4 C3 121.6(3)
C5 C4 H4 119.2
C4 C5 H5 120.2
C6 C5 C4 119.6(3)
C6 C5 H5 120.2
C5 C6 H6 119.3
C5 C6 C7 121.4(3)
C7 C6 H6 119.3
C2 C7 C8 121.1(2)
C6 C7 C2 118.5(2)
C6 C7 C8 120.3(2)
C7 C8 H8 107.9
C7 C8 C9 110.4(2)
C7 C8 C10 113.4(3)
C9 C8 H8 107.9
C10 C8 H8 107.9
C10 C8 C9 109.3(3)
C8 C9 H9A 109.5
C8 C9 H9B 109.5
C8 C9 H9C 109.5
H9A C9 H9B 109.5
H9A C9 H9C 109.5
H9B C9 H9C 109.5
C8 C10 H10A 109.5
C8 C10 H10B 109.5
C8 C10 H10C 109.5
H10A C10 H10B 109.5
H10A C10 H10C 109.5
H10B C10 H10C 109.5
C3 C11 H11 108.2
C3 C11 C12 111.8(2)
C3 C11 C13 109.7(2)
C12 C11 H11 108.2
C12 C11 C13 110.5(2)
C13 C11 H11 108.2
C11 C12 H12A 109.5
C11 C12 H12B 109.5
C11 C12 H12C 109.5
H12A C12 H12B 109.5
H12A C12 H12C 109.5
H12B C12 H12C 109.5
C11 C13 H13A 109.5
C11 C13 H13B 109.5
C11 C13 H13C 109.5
H13A C13 H13B 109.5
H13A C13 H13C 109.5
H13B C13 H13C 109.5
C15 C14 N2 118.1(2)
C19 C14 N2 120.1(2)
C19 C14 C15 121.6(2)
C14 C15 C23 122.8(2)
C16 C15 C14 117.4(3)
C16 C15 C23 119.8(2)
C15 C16 H16 119.2
C17 C16 C15 121.5(3)
C17 C16 H16 119.2
C16 C17 H17 120.0
C18 C17 C16 120.0(3)
C18 C17 H17 120.0
C17 C18 H18 119.2
C17 C18 C19 121.6(3)
C19 C18 H18 119.2
C14 C19 C20 122.0(2)
C18 C19 C14 117.9(2)
C18 C19 C20 120.1(3)
C19 C20 H20 107.4
C19 C20 C21 113.7(3)
C19 C20 C22 110.7(2)
C21 C20 H20 107.4
C21 C20 C22 110.1(3)
C22 C20 H20 107.4
C20 C21 H21A 109.5
C20 C21 H21B 109.5
C20 C21 H21C 109.5
H21A C21 H21B 109.5
H21A C21 H21C 109.5
H21B C21 H21C 109.5
C20 C22 H22A 109.5
C20 C22 H22B 109.5
C20 C22 H22C 109.5
H22A C22 H22B 109.5
H22A C22 H22C 109.5
H22B C22 H22C 109.5
C15 C23 H23 108.0
C15 C23 C24 112.2(2)
C15 C23 C25 111.1(3)
C24 C23 H23 108.0
C24 C23 C25 109.4(3)
C25 C23 H23 108.0
C23 C24 H24A 109.5
C23 C24 H24B 109.5
C23 C24 H24C 109.5
H24A C24 H24B 109.5
H24A C24 H24C 109.5
H24B C24 H24C 109.5
C23 C25 H25A 109.5
C23 C25 H25B 109.5
C23 C25 H25C 109.5
H25A C25 H25B 109.5
H25A C25 H25C 109.5
H25B C25 H25C 109.5
Sm C26 H26 169.2(13)
N3 C26 Sm 59.50(12)
N3 C26 N4 117.5(2)
N3 C26 H26 119.3(15)
N4 C26 Sm 58.69(12)
N4 C26 H26 123.2(15)
C28 C27 N3 118.79(19)
C32 C27 N3 120.1(2)
C32 C27 C28 121.0(2)
C27 C28 C36 121.1(2)
C29 C28 C27 117.8(2)
C29 C28 C36 121.0(2)
C28 C29 H29 119.3
C30 C29 C28 121.5(2)
C30 C29 H29 119.3
C29 C30 H30 120.0
C31 C30 C29 120.1(2)
C31 C30 H30 120.0
C30 C31 H31 119.4
C30 C31 C32 121.2(2)
C32 C31 H31 119.4
C27 C32 C33 122.3(2)
C31 C32 C27 118.4(2)
C31 C32 C33 119.2(2)
C32 C33 H33 107.8
C32 C33 C34 113.0(2)
C32 C33 C35 110.2(2)
C34 C33 H33 107.8
C34 C33 C35 110.0(2)
C35 C33 H33 107.8
C33 C34 H34A 109.5
C33 C34 H34B 109.5
C33 C34 H34C 109.5
H34A C34 H34B 109.5
H34A C34 H34C 109.5
H34B C34 H34C 109.5
C33 C35 H35A 109.5
C33 C35 H35B 109.5
C33 C35 H35C 109.5
H35A C35 H35B 109.5
H35A C35 H35C 109.5
H35B C35 H35C 109.5
C28 C36 H36 107.6
C28 C36 C37 113.7(2)
C28 C36 C38 110.5(2)
C37 C36 H36 107.6
C38 C36 H36 107.6
C38 C36 C37 109.5(2)
C36 C37 H37A 109.5
C36 C37 H37B 109.5
C36 C37 H37C 109.5
H37A C37 H37B 109.5
H37A C37 H37C 109.5
H37B C37 H37C 109.5
C36 C38 H38A 109.5
C36 C38 H38B 109.5
C36 C38 H38C 109.5
H38A C38 H38B 109.5
H38A C38 H38C 109.5
H38B C38 H38C 109.5
C40 C39 N4 120.0(2)
C44 C39 N4 119.1(2)
C44 C39 C40 120.9(2)
C39 C40 C48 121.2(2)
C41 C40 C39 117.8(2)
C41 C40 C48 121.0(2)
C40 C41 H41 119.3
C42 C41 C40 121.5(3)
C42 C41 H41 119.3
C41 C42 H42 120.1
C43 C42 C41 119.7(3)
C43 C42 H42 120.1
C42 C43 H43 119.2
C42 C43 C44 121.6(3)
C44 C43 H43 119.2
C39 C44 C45B 116.3(4)
C39 C44 C45A 123.2(3)
C43 C44 C39 118.4(3)
C43 C44 C45B 122.9(4)
C43 C44 C45A 117.0(3)
C44 C45B H45B 109.1
C46B C45B C44 101.3(8)
C46B C45B H45B 109.1
C47B C45B C44 113.8(18)
C47B C45B H45B 109.1
C47B C45B C46B 114.2(14)
C45B C46B H46A 109.5
C45B C46B H46B 109.5
C45B C46B H46C 109.5
H46A C46B H46B 109.5
H46A C46B H46C 109.5
H46B C46B H46C 109.5
C45B C47B H47A 109.5
C45B C47B H47B 109.5
C45B C47B H47C 109.5
H47A C47B H47B 109.5
H47A C47B H47C 109.5
H47B C47B H47C 109.5
C40 C48 H48 106.9
C49 C48 C40 113.6(2)
C49 C48 H48 106.9
C50 C48 C40 111.6(2)
C50 C48 H48 106.9
C50 C48 C49 110.5(3)
C48 C49 H49A 109.5
C48 C49 H49B 109.5
C48 C49 H49C 109.5
H49A C49 H49B 109.5
H49A C49 H49C 109.5
H49B C49 H49C 109.5
C48 C50 H50A 109.5
C48 C50 H50B 109.5
C48 C50 H50C 109.5
H50A C50 H50B 109.5
H50A C50 H50C 109.5
H50B C50 H50C 109.5
O1 C51 Mn 177.2(3)
O2 C52 Mn 177.2(3)
O3 C53 Mn 178.3(3)
O4 C54 Mn 178.9(4)
O5 C55 Mn 177.5(3)
O6 C56 H56A 110.6
O6 C56 H56B 110.6
O6 C56 C57 105.5(2)
H56A C56 H56B 108.8
C57 C56 H56A 110.6
C57 C56 H56B 110.6
C56 C57 H57A 111.1
C56 C57 H57B 111.1
H57A C57 H57B 109.0
C58 C57 C56 103.4(3)
C58 C57 H57A 111.1
C58 C57 H57B 111.1
C57 C58 H58A 111.4
C57 C58 H58B 111.4
H58A C58 H58B 109.2
C59 C58 C57 102.0(2)
C59 C58 H58A 111.4
C59 C58 H58B 111.4
O6 C59 C58 105.2(2)
O6 C59 H59A 110.7
O6 C59 H59B 110.7
C58 C59 H59A 110.7
C58 C59 H59B 110.7
H59A C59 H59B 108.8
C62A C63A H63A 120.0
C62A C63A C64A 120.0
C64A C63A H63A 120.0
C63A C62A H62A 120.0
C61A C62A C63A 120.0
C61A C62A H62A 120.0
C62A C61A C66A 120.0
C62A C61A C60A 123.2(6)
C66A C61A C60A 116.2(6)
C61A C66A H66A 120.0
C65A C66A C61A 120.0
C65A C66A H66A 120.0
C66A C65A H65A 120.0
C66A C65A C64A 120.0
C64A C65A H65A 120.0
C63A C64A H64A 120.0
C65A C64A C63A 120.0
C65A C64A H64A 120.0
C44 C45A H45A 107.0
C44 C45A C46A 117.5(5)
C44 C45A C47A 108.8(8)
C46A C45A H45A 107.0
C46A C45A C47A 109.1(9)
C47A C45A H45A 107.0
C45A C46A H46D 109.5
C45A C46A H46E 109.5
C45A C46A H46F 109.5
H46D C46A H46E 109.5
H46D C46A H46F 109.5
H46E C46A H46F 109.5
C45A C47A H47D 109.5
C45A C47A H47E 109.5
C45A C47A H47F 109.5
H47D C47A H47E 109.5
H47D C47A H47F 109.5
H47E C47A H47F 109.5
C61A C60A H60A 109.5
C61A C60A H60B 109.5
C61A C60A H60C 109.5
H60A C60A H60B 109.5
H60A C60A H60C 109.5
H60B C60A H60C 109.5
H60D C60B H60E 109.5
H60D C60B H60F 109.5
H60E C60B H60F 109.5
C61B C60B H60D 109.5
C61B C60B H60E 109.5
C61B C60B H60F 109.5
C62B C63B H63B 120.0
C62B C63B C64B 120.0
C64B C63B H63B 120.0
C63B C62B H62B 120.0
C63B C62B C61B 120.0
C61B C62B H62B 120.0
C62B C61B C60B 101.3(11)
C66B C61B C60B 138.5(11)
C66B C61B C62B 120.0
C61B C66B H66B 120.0
C61B C66B C65B 120.0
C65B C66B H66B 120.0
C66B C65B H65B 120.0
C64B C65B C66B 120.0
C64B C65B H65B 120.0
C63B C64B H64B 120.0
C65B C64B C63B 120.0
C65B C64B H64B 120.0

loop_
_geom_bond_atom_site_label_1
_geom_bond_atom_site_label_2
_geom_bond_distance
Sm O1 2.3255(17)
Sm O6 2.4351(17)
Sm N1 2.4742(19)
Sm N2 2.3444(18)
Sm N3 2.4178(18)
Sm N4 2.399(2)
Sm C1 2.806(2)
Sm C26 2.803(2)
Mn C51 1.739(3)
Mn C52 1.823(4)
Mn C53 1.823(4)
Mn C54 1.826(3)
Mn C55 1.820(3)
O1 C51 1.205(3)
O2 C52 1.148(4)
O3 C53 1.150(4)
O4 C54 1.150(4)
O5 C55 1.152(3)
O6 C56 1.455(3)
O6 C59 1.457(3)
N1 C1 1.322(3)
N1 C2 1.433(3)
N2 C1 1.328(3)
N2 C14 1.436(3)
N3 C26 1.315(3)
N3 C27 1.428(3)
N4 C26 1.321(3)
N4 C39 1.427(3)
C1 H1 0.94(2)
C2 C3 1.405(3)
C2 C7 1.403(3)
C3 C4 1.394(4)
C3 C11 1.512(4)
C4 H4 0.9500
C4 C5 1.378(4)
C5 H5 0.9500
C5 C6 1.371(4)
C6 H6 0.9500
C6 C7 1.397(4)
C7 C8 1.519(4)
C8 H8 1.0000
C8 C9 1.540(4)
C8 C10 1.525(4)
C9 H9A 0.9800
C9 H9B 0.9800
C9 H9C 0.9800
C10 H10A 0.9800
C10 H10B 0.9800
C10 H10C 0.9800
C11 H11 1.0000
C11 C12 1.529(4)
C11 C13 1.544(4)
C12 H12A 0.9800
C12 H12B 0.9800
C12 H12C 0.9800
C13 H13A 0.9800
C13 H13B 0.9800
C13 H13C 0.9800
C14 C15 1.406(3)
C14 C19 1.399(4)
C15 C16 1.402(4)
C15 C23 1.507(4)
C16 H16 0.9500
C16 C17 1.373(5)
C17 H17 0.9500
C17 C18 1.368(4)
C18 H18 0.9500
C18 C19 1.397(4)
C19 C20 1.514(4)
C20 H20 1.0000
C20 C21 1.528(4)
C20 C22 1.533(4)
C21 H21A 0.9800
C21 H21B 0.9800
C21 H21C 0.9800
C22 H22A 0.9800
C22 H22B 0.9800
C22 H22C 0.9800
C23 H23 1.0000
C23 C24 1.515(4)
C23 C25 1.519(4)
C24 H24A 0.9800
C24 H24B 0.9800
C24 H24C 0.9800
C25 H25A 0.9800
C25 H25B 0.9800
C25 H25C 0.9800
C26 H26 0.93(2)
C27 C28 1.418(3)
C27 C32 1.401(3)
C28 C29 1.390(3)
C28 C36 1.515(3)
C29 H29 0.9500
C29 C30 1.381(4)
C30 H30 0.9500
C30 C31 1.374(4)
C31 H31 0.9500
C31 C32 1.395(3)
C32 C33 1.519(3)
C33 H33 1.0000
C33 C34 1.535(4)
C33 C35 1.535(4)
C34 H34A 0.9800
C34 H34B 0.9800
C34 H34C 0.9800
C35 H35A 0.9800
C35 H35B 0.9800
C35 H35C 0.9800
C36 H36 1.0000
C36 C37 1.538(4)
C36 C38 1.527(4)
C37 H37A 0.9800
C37 H37B 0.9800
C37 H37C 0.9800
C38 H38A 0.9800
C38 H38B 0.9800
C38 H38C 0.9800
C39 C40 1.408(3)
C39 C44 1.397(3)
C40 C41 1.391(4)
C40 C48 1.522(3)
C41 H41 0.9500
C41 C42 1.374(4)
C42 H42 0.9500
C42 C43 1.368(4)
C43 H43 0.9500
C43 C44 1.385(4)
C44 C45B 1.633(10)
C44 C45A 1.516(6)
C45B H45B 1.0000
C45B C46B 1.498(12)
C45B C47B 1.37(5)
C46B H46A 0.9800
C46B H46B 0.9800
C46B H46C 0.9800
C47B H47A 0.9800
C47B H47B 0.9800
C47B H47C 0.9800
C48 H48 1.0000
C48 C49 1.516(4)
C48 C50 1.514(4)
C49 H49A 0.9800
C49 H49B 0.9800
C49 H49C 0.9800
C50 H50A 0.9800
C50 H50B 0.9800
C50 H50C 0.9800
C56 H56A 0.9900
C56 H56B 0.9900
C56 C57 1.517(4)
C57 H57A 0.9900
C57 H57B 0.9900
C57 C58 1.503(5)
C58 H58A 0.9900
C58 H58B 0.9900
C58 C59 1.502(4)
C59 H59A 0.9900
C59 H59B 0.9900
C63A H63A 0.9500
C63A C62A 1.3900
C63A C64A 1.3900
C62A H62A 0.9500
C62A C61A 1.3900
C61A C66A 1.3900
C61A C60A 1.427(11)
C66A H66A 0.9500
C66A C65A 1.3900
C65A H65A 0.9500
C65A C64A 1.3900
C64A H64A 0.9500
C45A H45A 1.0000
C45A C46A 1.537(8)
C45A C47A 1.60(3)
C46A H46D 0.9800
C46A H46E 0.9800
C46A H46F 0.9800
C47A H47D 0.9800
C47A H47E 0.9800
C47A H47F 0.9800
C60A H60A 0.9800
C60A H60B 0.9800
C60A H60C 0.9800
C60B H60D 0.9800
C60B H60E 0.9800
C60B H60F 0.9800
C60B C61B 1.409(19)
C63B H63B 0.9500
C63B C62B 1.3900
C63B C64B 1.3900
C62B H62B 0.9500
C62B C61B 1.3900
C61B C66B 1.3900
C66B H66B 0.9500
C66B C65B 1.3900
C65B H65B 0.9500
C65B C64B 1.3900
C64B H64B 0.9500
